data_7011484
loop_
_publ_author_name
'Ahrens, Birte'
'Cotton, Simon A.'
'Feeder, Neil'
'Noy, Oliver E.'
'Raithby, Paul R.'
'Teat, Simon J.'

_publ_section_title
;
 Structural variety in nitrate complexes of the heavy lanthanides with
 2,2':6',2&#x2033;-terpyridine, and stereoselective replacement of
 nitrate
;
_journal_issue 9
_journal_name_full 'Journal of the Chemical Society, Dalton Transactions'
_journal_page_first 2027
_journal_paper_doi 10.1039/b200480c
_journal_year 2002
_chemical_formula_sum 'C15 H17 N6 O12 Yb'
_chemical_formula_weight 646.39
_chemical_name_systematic
; 
Complex 5
;
_space_group_IT_number 14
_symmetry_cell_setting monoclinic
_symmetry_space_group_name_Hall '-P 2yn'
_symmetry_space_group_name_H-M 'P 1 21/n 1'
_atom_sites_solution_hydrogens geom
_atom_sites_solution_primary direct
_atom_sites_solution_secondary difmap
_audit_creation_method SHELXL-97
_cell_angle_alpha 90.00
_cell_angle_beta 92.870(10)
_cell_angle_gamma 90.00
_cell_formula_units_Z 4
_cell_length_a 8.8970(10)
_cell_length_b 10.9810(10)
_cell_length_c 20.9500(10)
_cell_measurement_reflns_used 17495
_cell_measurement_temperature 180(2)
_cell_measurement_theta_max 25.028
_cell_measurement_theta_min 0.998
_cell_volume 2044.2(3)
_computing_cell_refinement 'Nonius HKL Scalepack'
_computing_data_collection 'Nonius COLLECT'
_computing_data_reduction 'Nonius HKL Denzo & Scalepack'
_computing_molecular_graphics 'Siemens XP'
_computing_publication_material SHELXL-97
_computing_structure_refinement 'SHELXL-97 (Sheldrick, 1997)'
_computing_structure_solution 'SHELXS-97 (Sheldrick, 1990)'
_diffrn_ambient_temperature 180(2)
_diffrn_measured_fraction_theta_full 0.985
_diffrn_measured_fraction_theta_max 0.985
_diffrn_measurement_device_type 'Nonius Kappa CCD'
_diffrn_measurement_method 'omega and phi scans'
_diffrn_radiation_monochromator graphite
_diffrn_radiation_source 'fine-focus sealed tube'
_diffrn_radiation_type MoK\a
_diffrn_radiation_wavelength 0.71069
_diffrn_reflns_av_R_equivalents 0.0310
_diffrn_reflns_av_sigmaI/netI 0.0593
_diffrn_reflns_limit_h_max 10
_diffrn_reflns_limit_h_min -10
_diffrn_reflns_limit_k_max 13
_diffrn_reflns_limit_k_min -11
_diffrn_reflns_limit_l_max 24
_diffrn_reflns_limit_l_min -24
_diffrn_reflns_number 5509
_diffrn_reflns_theta_full 24.97
_diffrn_reflns_theta_max 24.97
_diffrn_reflns_theta_min 3.60
_diffrn_standards_number 'not applicable'
_exptl_absorpt_coefficient_mu 4.655
_exptl_absorpt_correction_T_max 0.9549
_exptl_absorpt_correction_T_min 0.6050
_exptl_absorpt_correction_type 'semi empirical multiple scans'
_exptl_crystal_colour colourless
_exptl_crystal_density_diffrn 2.100
_exptl_crystal_density_method 'not measured'
_exptl_crystal_description tablet
_exptl_crystal_F_000 1260
_exptl_crystal_size_max 0.12
_exptl_crystal_size_mid 0.11
_exptl_crystal_size_min 0.01
_refine_diff_density_max 1.050
_refine_diff_density_min -2.964
_refine_diff_density_rms 0.160
_refine_ls_extinction_method none
_refine_ls_goodness_of_fit_ref 1.152
_refine_ls_hydrogen_treatment 'water fixed, others riding'
_refine_ls_matrix_type full
_refine_ls_number_parameters 325
_refine_ls_number_reflns 3532
_refine_ls_number_restraints 189
_refine_ls_restrained_S_all 1.123
_refine_ls_R_factor_all 0.0508
_refine_ls_R_factor_gt 0.0402
_refine_ls_shift/su_max 0.008
_refine_ls_shift/su_mean 0.000
_refine_ls_structure_factor_coef Fsqd
_refine_ls_weighting_details 'calc w=1/[\s^2^(Fo^2^)+(0.0270P)^2^+9.4525P] where P=(Fo^2^+2Fc^2^)/3'
_refine_ls_weighting_scheme calc
_refine_ls_wR_factor_gt 0.0933
_refine_ls_wR_factor_ref 0.0977
_reflns_number_gt 3016
_reflns_number_total 3532
_reflns_threshold_expression >2sigma(I)
_cod_data_source_file b200480c.txt
_cod_data_source_block pr9929
_cod_original_sg_symbol_H-M P21/n
_cod_database_code 7011484

loop_
_symmetry_equiv_pos_as_xyz
'x, y, z'
'-x+1/2, y+1/2, -z+1/2'
'-x, -y, -z'
'x-1/2, -y-1/2, z-1/2'

loop_
_atom_site_label
_atom_site_type_symbol
_atom_site_fract_x
_atom_site_fract_y
_atom_site_fract_z
_atom_site_U_iso_or_equiv
_atom_site_adp_type
_atom_site_occupancy
_atom_site_symmetry_multiplicity
_atom_site_calc_flag
_atom_site_refinement_flags
_atom_site_disorder_assembly
_atom_site_disorder_group
Yb1 Yb 0.79036(3) -0.26588(3) 0.366814(12) 0.01923(13) Uani 1 1 d . . .
N1 N 0.5493(6) -0.3277(5) 0.4104(3) 0.0243(13) Uani 1 1 d DU . .
C1 C 0.4362(8) -0.3743(7) 0.3739(3) 0.0296(17) Uani 1 1 d DU . .
H1 H 0.4479 -0.3773 0.3291 0.035 Uiso 1 1 calc R . .
C2 C 0.3027(8) -0.4186(7) 0.3964(4) 0.0309(17) Uani 1 1 d DU . .
H2 H 0.2262 -0.4511 0.3681 0.037 Uiso 1 1 calc R . .
C3 C 0.2850(8) -0.4137(7) 0.4621(4) 0.0315(17) Uani 1 1 d DU . .
H3 H 0.1949 -0.4417 0.4796 0.038 Uiso 1 1 calc R . .
C4 C 0.4012(8) -0.3674(7) 0.5013(3) 0.0305(17) Uani 1 1 d DU . .
H4 H 0.3929 -0.3662 0.5463 0.037 Uiso 1 1 calc R . .
C5 C 0.5291(8) -0.3229(7) 0.4747(3) 0.0227(14) Uani 1 1 d DU . .
N2 N 0.7802(6) -0.2406(5) 0.4843(3) 0.0234(13) Uani 1 1 d DU . .
C6 C 0.6539(8) -0.2681(6) 0.5138(3) 0.0227(15) Uani 1 1 d DU . .
C7 C 0.6430(9) -0.2477(7) 0.5795(3) 0.0358(19) Uani 1 1 d DU . .
H7 H 0.5516 -0.2647 0.5994 0.043 Uiso 1 1 calc R . .
C8 C 0.7642(8) -0.2033(8) 0.6149(3) 0.0374(19) Uani 1 1 d DU . .
H8 H 0.7581 -0.1894 0.6594 0.045 Uiso 1 1 calc R . .
C9 C 0.8945(9) -0.1791(7) 0.5851(3) 0.0309(17) Uani 1 1 d DU . .
H9 H 0.9807 -0.1508 0.6093 0.037 Uiso 1 1 calc R . .
C10 C 0.9008(7) -0.1959(7) 0.5189(3) 0.0230(15) Uani 1 1 d DU . .
N3 N 1.0194(6) -0.1765(6) 0.4185(3) 0.0252(13) Uani 1 1 d DU . .
C11 C 1.0355(8) -0.1641(6) 0.4839(3) 0.0253(15) Uani 1 1 d DU . .
C12 C 1.1654(8) -0.1213(7) 0.5140(4) 0.0308(17) Uani 1 1 d DU . .
H12 H 1.1734 -0.1147 0.5593 0.037 Uiso 1 1 calc R . .
C13 C 1.2845(9) -0.0880(7) 0.4780(4) 0.0326(18) Uani 1 1 d DU . .
H13 H 1.3747 -0.0578 0.4984 0.039 Uiso 1 1 calc R . .
C14 C 1.2722(8) -0.0985(7) 0.4126(4) 0.0311(17) Uani 1 1 d DU . .
H14 H 1.3533 -0.0756 0.3872 0.037 Uiso 1 1 calc R . .
C15 C 1.1385(8) -0.1435(7) 0.3841(3) 0.0280(17) Uani 1 1 d DU . .
H15 H 1.1302 -0.1514 0.3389 0.034 Uiso 1 1 calc R . .
N4 N 0.7331(7) -0.0129(6) 0.3415(3) 0.0248(14) Uani 1 1 d . . .
O41 O 0.6557(6) -0.0795(5) 0.3786(2) 0.0289(12) Uani 1 1 d . . .
O42 O 0.8395(6) -0.0679(5) 0.3159(2) 0.0315(12) Uani 1 1 d . . .
O43 O 0.7079(6) 0.0947(5) 0.3332(2) 0.0323(12) Uani 1 1 d . . .
N5 N 0.8379(7) -0.5212(6) 0.3803(3) 0.0272(14) Uani 1 1 d . . .
O51 O 0.7440(5) -0.4773(5) 0.3376(2) 0.0289(12) Uani 1 1 d . . .
O52 O 0.9114(6) -0.4419(5) 0.4142(2) 0.0288(12) Uani 1 1 d . . .
O53 O 0.8542(7) -0.6299(5) 0.3880(3) 0.0410(14) Uani 1 1 d . . .
N6 N 0.3527(7) -0.0793(6) 0.2487(3) 0.0293(15) Uani 1 1 d . . .
O61 O 0.3243(6) -0.1876(5) 0.2597(3) 0.0409(14) Uani 1 1 d . . .
O62 O 0.4867(6) -0.0498(5) 0.2373(2) 0.0374(14) Uani 1 1 d . . .
O63 O 0.2527(6) -0.0004(5) 0.2483(3) 0.0408(15) Uani 1 1 d . . .
O1W O 0.6447(6) -0.2680(5) 0.2719(2) 0.0300(13) Uani 1 1 d D . .
H1WA H 0.681(8) -0.314(6) 0.241(3) 0.039 Uiso 1 1 d D . .
H1WB H 0.586(8) -0.204(5) 0.260(4) 0.039 Uiso 1 1 d D . .
O2W O 0.9601(6) -0.3096(5) 0.2928(2) 0.0266(11) Uani 1 1 d D . .
H2WA H 0.972(9) -0.256(5) 0.262(3) 0.035 Uiso 1 1 d D . .
H2WB H 0.971(9) -0.387(3) 0.282(3) 0.035 Uiso 1 1 d D . .
O3W O 0.5050(6) -0.6460(5) 0.2981(2) 0.0320(12) Uani 1 1 d D . .
H3WA H 0.590(5) -0.603(7) 0.299(4) 0.042 Uiso 1 1 d D . .
H3WB H 0.427(6) -0.599(6) 0.285(4) 0.042 Uiso 1 1 d D . .

loop_
_atom_site_aniso_label
_atom_site_aniso_U_11
_atom_site_aniso_U_22
_atom_site_aniso_U_33
_atom_site_aniso_U_23
_atom_site_aniso_U_13
_atom_site_aniso_U_12
Yb1 0.01959(19) 0.0219(2) 0.01626(18) 0.00006(12) 0.00184(11) 0.00171(14)
N1 0.023(3) 0.020(3) 0.029(3) -0.003(3) -0.002(2) 0.010(3)
C1 0.030(4) 0.031(5) 0.027(4) -0.004(3) 0.001(3) 0.003(3)
C2 0.027(4) 0.028(5) 0.038(4) -0.005(3) 0.002(3) 0.002(3)
C3 0.023(4) 0.031(5) 0.042(4) 0.006(3) 0.013(3) -0.001(3)
C4 0.034(4) 0.031(5) 0.028(4) 0.008(3) 0.010(3) 0.001(3)
C5 0.026(3) 0.018(4) 0.024(3) 0.004(3) 0.004(3) 0.007(3)
N2 0.030(3) 0.024(4) 0.017(3) -0.002(2) 0.006(2) 0.012(3)
C6 0.030(3) 0.022(4) 0.017(3) 0.003(3) 0.006(3) 0.006(3)
C7 0.041(4) 0.045(6) 0.023(4) 0.002(3) 0.007(3) -0.003(4)
C8 0.053(5) 0.045(5) 0.014(3) 0.000(3) 0.001(3) 0.008(4)
C9 0.038(4) 0.034(5) 0.020(3) -0.002(3) -0.004(3) 0.005(4)
C10 0.026(3) 0.021(4) 0.021(3) 0.000(3) -0.003(3) 0.006(3)
N3 0.028(3) 0.028(4) 0.021(3) -0.002(3) 0.005(2) 0.009(3)
C11 0.033(4) 0.024(4) 0.019(3) 0.000(3) -0.004(3) 0.006(3)
C12 0.036(4) 0.026(5) 0.030(4) -0.003(3) -0.004(3) 0.005(3)
C13 0.028(4) 0.026(5) 0.043(4) -0.006(3) -0.009(3) -0.002(3)
C14 0.023(4) 0.029(5) 0.041(4) 0.003(3) 0.002(3) 0.002(3)
C15 0.028(4) 0.029(4) 0.028(4) 0.006(3) 0.007(3) -0.006(3)
N4 0.029(4) 0.026(4) 0.019(3) -0.002(3) -0.004(3) -0.001(3)
O41 0.034(3) 0.026(3) 0.027(3) 0.005(2) 0.010(2) 0.006(2)
O42 0.029(3) 0.035(3) 0.031(3) 0.001(2) 0.008(2) 0.004(3)
O43 0.048(3) 0.018(3) 0.030(3) 0.003(2) -0.001(2) 0.002(3)
N5 0.023(3) 0.029(4) 0.030(3) 0.003(3) 0.011(3) 0.000(3)
O51 0.025(3) 0.028(3) 0.034(3) -0.001(2) 0.003(2) 0.001(2)
O52 0.030(3) 0.031(3) 0.025(3) 0.002(2) -0.001(2) 0.007(2)
O53 0.053(4) 0.019(3) 0.052(4) 0.007(3) 0.017(3) 0.006(3)
N6 0.030(4) 0.040(5) 0.018(3) 0.003(3) 0.004(3) 0.005(3)
O61 0.050(4) 0.026(4) 0.048(3) 0.009(3) 0.009(3) -0.005(3)
O62 0.024(3) 0.044(4) 0.044(3) 0.005(3) 0.007(2) -0.002(3)
O63 0.035(3) 0.040(4) 0.048(3) 0.008(3) 0.008(3) 0.014(3)
O1W 0.030(3) 0.041(4) 0.018(3) -0.005(2) -0.004(2) 0.010(3)
O2W 0.033(3) 0.022(3) 0.026(3) 0.001(2) 0.008(2) -0.001(3)
O3W 0.030(3) 0.035(4) 0.032(3) -0.003(2) 0.011(2) -0.002(3)

loop_
_atom_type_symbol
_atom_type_description
_atom_type_scat_dispersion_real
_atom_type_scat_dispersion_imag
_atom_type_scat_source
C C 0.0033 0.0016 'International Tables Vol C Tables 4.2.6.8 and 6.1.1.4'
H H 0.0000 0.0000 'International Tables Vol C Tables 4.2.6.8 and 6.1.1.4'
N N 0.0061 0.0033 'International Tables Vol C Tables 4.2.6.8 and 6.1.1.4'
O O 0.0106 0.0060 'International Tables Vol C Tables 4.2.6.8 and 6.1.1.4'
Yb Yb -0.3850 5.5486 'International Tables Vol C Tables 4.2.6.8 and 6.1.1.4'

loop_
_geom_angle_atom_site_label_1
_geom_angle_atom_site_label_2
_geom_angle_atom_site_label_3
_geom_angle
_geom_angle_site_symmetry_1
_geom_angle_site_symmetry_3
_geom_angle_publ_flag
O2W Yb1 O1W 76.93(18) . . ?
O2W Yb1 O41 127.27(17) . . ?
O1W Yb1 O41 80.53(18) . . ?
O2W Yb1 O52 79.19(18) . . ?
O1W Yb1 O52 124.46(19) . . ?
O41 Yb1 O52 149.62(16) . . ?
O2W Yb1 O51 74.69(18) . . ?
O1W Yb1 O51 72.17(19) . . ?
O41 Yb1 O51 139.81(17) . . ?
O52 Yb1 O51 53.33(17) . . ?
O2W Yb1 N3 79.66(18) . . ?
O1W Yb1 N3 142.68(19) . . ?
O41 Yb1 N3 91.23(18) . . ?
O52 Yb1 N3 78.19(19) . . ?
O51 Yb1 N3 128.14(18) . . ?
O2W Yb1 N1 144.57(19) . . ?
O1W Yb1 N1 81.72(18) . . ?
O41 Yb1 N1 75.41(18) . . ?
O52 Yb1 N1 90.32(18) . . ?
O51 Yb1 N1 71.99(17) . . ?
N3 Yb1 N1 131.48(18) . . ?
O2W Yb1 O42 75.68(18) . . ?
O1W Yb1 O42 75.02(19) . . ?
O41 Yb1 O42 52.53(16) . . ?
O52 Yb1 O42 143.22(17) . . ?
O51 Yb1 O42 139.72(16) . . ?
N3 Yb1 O42 71.25(18) . . ?
N1 Yb1 O42 125.30(17) . . ?
O2W Yb1 N2 139.43(18) . . ?
O1W Yb1 N2 143.60(17) . . ?
O41 Yb1 N2 76.05(17) . . ?
O52 Yb1 N2 73.64(17) . . ?
O51 Yb1 N2 110.03(17) . . ?
N3 Yb1 N2 65.81(18) . . ?
N1 Yb1 N2 65.71(18) . . ?
O42 Yb1 N2 110.24(18) . . ?
O2W Yb1 N5 76.05(18) . . ?
O1W Yb1 N5 98.59(19) . . ?
O41 Yb1 N5 154.89(16) . . ?
O52 Yb1 N5 26.56(17) . . ?
O51 Yb1 N5 26.78(17) . . ?
N3 Yb1 N5 103.49(19) . . ?
N1 Yb1 N5 79.62(17) . . ?
O42 Yb1 N5 151.73(16) . . ?
N2 Yb1 N5 91.38(18) . . ?
O2W Yb1 N4 101.33(18) . . ?
O1W Yb1 N4 76.38(18) . . ?
O41 Yb1 N4 26.47(16) . . ?
O52 Yb1 N4 157.98(17) . . ?
O51 Yb1 N4 148.40(16) . . ?
N3 Yb1 N4 80.25(18) . . ?
N1 Yb1 N4 100.68(18) . . ?
O42 Yb1 N4 26.07(16) . . ?
N2 Yb1 N4 93.45(17) . . ?
N5 Yb1 N4 174.82(16) . . ?
C1 N1 C5 116.5(6) . . ?
C1 N1 Yb1 122.5(5) . . ?
C5 N1 Yb1 120.8(4) . . ?
N1 C1 C2 125.0(7) . . ?
C1 C2 C3 117.6(7) . . ?
C4 C3 C2 118.8(7) . . ?
C5 C4 C3 119.8(7) . . ?
N1 C5 C4 122.3(7) . . ?
N1 C5 C6 115.4(6) . . ?
C4 C5 C6 122.3(6) . . ?
C6 N2 C10 119.6(6) . . ?
C6 N2 Yb1 120.2(4) . . ?
C10 N2 Yb1 120.2(4) . . ?
N2 C6 C7 121.1(7) . . ?
N2 C6 C5 117.4(6) . . ?
C7 C6 C5 121.5(6) . . ?
C8 C7 C6 119.8(7) . . ?
C7 C8 C9 119.0(7) . . ?
C8 C9 C10 120.1(7) . . ?
N2 C10 C9 120.4(6) . . ?
N2 C10 C11 117.4(6) . . ?
C9 C10 C11 122.2(6) . . ?
C15 N3 C11 117.1(6) . . ?
C15 N3 Yb1 121.5(4) . . ?
C11 N3 Yb1 121.3(5) . . ?
C12 C11 N3 122.3(7) . . ?
C12 C11 C10 122.6(6) . . ?
N3 C11 C10 115.0(6) . . ?
C11 C12 C13 119.5(7) . . ?
C14 C13 C12 119.9(7) . . ?
C13 C14 C15 118.6(7) . . ?
N3 C15 C14 122.6(7) . . ?
O43 N4 O42 122.7(6) . . ?
O43 N4 O41 122.5(6) . . ?
O42 N4 O41 114.8(6) . . ?
O43 N4 Yb1 177.5(5) . . ?
O42 N4 Yb1 59.1(3) . . ?
O41 N4 Yb1 55.6(3) . . ?
N4 O41 Yb1 97.9(4) . . ?
N4 O42 Yb1 94.8(4) . . ?
O53 N5 O52 122.7(6) . . ?
O53 N5 O51 122.0(7) . . ?
O52 N5 O51 115.2(6) . . ?
O53 N5 Yb1 177.4(5) . . ?
O52 N5 Yb1 57.0(3) . . ?
O51 N5 Yb1 58.3(3) . . ?
N5 O51 Yb1 94.9(4) . . ?
N5 O52 Yb1 96.5(4) . . ?
O61 N6 O63 121.2(6) . . ?
O61 N6 O62 118.8(6) . . ?
O63 N6 O62 120.0(7) . . ?

loop_
_geom_bond_atom_site_label_1
_geom_bond_atom_site_label_2
_geom_bond_distance
_geom_bond_site_symmetry_2
_geom_bond_publ_flag
Yb1 O2W 2.270(5) . ?
Yb1 O1W 2.319(5) . ?
Yb1 O41 2.390(5) . ?
Yb1 O52 2.403(5) . ?
Yb1 O51 2.431(5) . ?
Yb1 N3 2.464(6) . ?
Yb1 N1 2.468(6) . ?
Yb1 O42 2.471(5) . ?
Yb1 N2 2.483(5) . ?
Yb1 N5 2.847(7) . ?
Yb1 N4 2.869(6) . ?
N1 C1 1.335(9) . ?
N1 C5 1.370(9) . ?
C1 C2 1.388(10) . ?
C2 C3 1.393(11) . ?
C3 C4 1.384(11) . ?
C4 C5 1.380(10) . ?
C5 C6 1.475(10) . ?
N2 C6 1.343(8) . ?
N2 C10 1.356(8) . ?
C6 C7 1.403(9) . ?
C7 C8 1.367(10) . ?
C8 C9 1.370(9) . ?
C9 C10 1.403(9) . ?
C10 C11 1.477(10) . ?
N3 C15 1.359(9) . ?
N3 C11 1.378(8) . ?
C11 C12 1.371(10) . ?
C12 C13 1.381(11) . ?
C13 C14 1.374(11) . ?
C14 C15 1.394(10) . ?
N4 O43 1.213(8) . ?
N4 O42 1.265(7) . ?
N4 O41 1.291(7) . ?
N5 O53 1.213(8) . ?
N5 O52 1.281(8) . ?
N5 O51 1.288(8) . ?
N6 O61 1.240(8) . ?
N6 O63 1.242(8) . ?
N6 O62 1.270(8) . ?

loop_
_geom_hbond_atom_site_label_D
_geom_hbond_atom_site_label_H
_geom_hbond_atom_site_label_A
_geom_hbond_distance_DH
_geom_hbond_distance_HA
_geom_hbond_distance_DA
_geom_hbond_angle_DHA
_geom_hbond_site_symmetry_A
O1W H1WA O43 0.89(2) 2.14(2) 3.022(7) 172(8) 2_645
O1W H1WB O62 0.90(2) 1.96(3) 2.853(8) 171(8) .
O1W H1WB O61 0.90(2) 2.34(7) 2.983(8) 129(7) .
O2W H2WA O3W 0.89(2) 1.76(2) 2.646(7) 178(8) 2_655
O2W H2WB O62 0.89(2) 1.87(2) 2.758(8) 174(8) 2_645
O3W H3WA O51 0.89(2) 2.08(4) 2.909(7) 153(7) .
O3W H3WB O63 0.90(2) 2.03(2) 2.921(8) 177(8) 2_545

loop_
_geom_torsion_atom_site_label_1
_geom_torsion_atom_site_label_2
_geom_torsion_atom_site_label_3
_geom_torsion_atom_site_label_4
_geom_torsion
_geom_torsion_site_symmetry_1
_geom_torsion_site_symmetry_2
_geom_torsion_site_symmetry_3
_geom_torsion_site_symmetry_4
_geom_torsion_publ_flag
O2W Yb1 N1 C1 -34.6(7) . . . . ?
O1W Yb1 N1 C1 18.7(5) . . . . ?
O41 Yb1 N1 C1 101.0(5) . . . . ?
O52 Yb1 N1 C1 -106.2(5) . . . . ?
O51 Yb1 N1 C1 -55.2(5) . . . . ?
N3 Yb1 N1 C1 179.4(5) . . . . ?
O42 Yb1 N1 C1 83.6(5) . . . . ?
N2 Yb1 N1 C1 -178.0(6) . . . . ?
N5 Yb1 N1 C1 -81.7(5) . . . . ?
N4 Yb1 N1 C1 93.0(5) . . . . ?
O2W Yb1 N1 C5 141.2(5) . . . . ?
O1W Yb1 N1 C5 -165.6(5) . . . . ?
O41 Yb1 N1 C5 -83.3(5) . . . . ?
O52 Yb1 N1 C5 69.6(5) . . . . ?
O51 Yb1 N1 C5 120.5(5) . . . . ?
N3 Yb1 N1 C5 -4.9(6) . . . . ?
O42 Yb1 N1 C5 -100.6(5) . . . . ?
N2 Yb1 N1 C5 -2.3(5) . . . . ?
N5 Yb1 N1 C5 94.0(5) . . . . ?
N4 Yb1 N1 C5 -91.3(5) . . . . ?
C5 N1 C1 C2 -0.8(9) . . . . ?
Yb1 N1 C1 C2 175.1(5) . . . . ?
N1 C1 C2 C3 0.3(10) . . . . ?
C1 C2 C3 C4 -1.1(11) . . . . ?
C2 C3 C4 C5 2.4(12) . . . . ?
C1 N1 C5 C4 2.2(10) . . . . ?
Yb1 N1 C5 C4 -173.8(5) . . . . ?
C1 N1 C5 C6 -178.4(6) . . . . ?
Yb1 N1 C5 C6 5.6(8) . . . . ?
C3 C4 C5 N1 -3.1(11) . . . . ?
C3 C4 C5 C6 177.6(7) . . . . ?
O2W Yb1 N2 C6 -149.6(4) . . . . ?
O1W Yb1 N2 C6 26.9(6) . . . . ?
O41 Yb1 N2 C6 78.4(5) . . . . ?
O52 Yb1 N2 C6 -99.7(5) . . . . ?
O51 Yb1 N2 C6 -60.0(5) . . . . ?
N3 Yb1 N2 C6 176.2(5) . . . . ?
N1 Yb1 N2 C6 -1.7(4) . . . . ?
O42 Yb1 N2 C6 118.9(5) . . . . ?
N5 Yb1 N2 C6 -79.6(5) . . . . ?
N4 Yb1 N2 C6 98.5(5) . . . . ?
O2W Yb1 N2 C10 32.1(6) . . . . ?
O1W Yb1 N2 C10 -151.4(5) . . . . ?
O41 Yb1 N2 C10 -99.9(5) . . . . ?
O52 Yb1 N2 C10 82.1(5) . . . . ?
O51 Yb1 N2 C10 121.8(5) . . . . ?
N3 Yb1 N2 C10 -2.1(5) . . . . ?
N1 Yb1 N2 C10 -179.9(6) . . . . ?
O42 Yb1 N2 C10 -59.3(5) . . . . ?
N5 Yb1 N2 C10 102.1(5) . . . . ?
N4 Yb1 N2 C10 -79.8(5) . . . . ?
C10 N2 C6 C7 2.0(9) . . . . ?
Yb1 N2 C6 C7 -176.2(5) . . . . ?
C10 N2 C6 C5 -176.6(6) . . . . ?
Yb1 N2 C6 C5 5.1(8) . . . . ?
N1 C5 C6 N2 -6.9(9) . . . . ?
C4 C5 C6 N2 172.4(6) . . . . ?
N1 C5 C6 C7 174.4(6) . . . . ?
C4 C5 C6 C7 -6.2(10) . . . . ?
N2 C6 C7 C8 -2.4(10) . . . . ?
C5 C6 C7 C8 176.2(7) . . . . ?
C6 C7 C8 C9 0.2(12) . . . . ?
C7 C8 C9 C10 2.2(12) . . . . ?
C6 N2 C10 C9 0.4(10) . . . . ?
Yb1 N2 C10 C9 178.6(5) . . . . ?
C6 N2 C10 C11 -178.4(6) . . . . ?
Yb1 N2 C10 C11 -0.1(8) . . . . ?
C8 C9 C10 N2 -2.5(12) . . . . ?
C8 C9 C10 C11 176.2(7) . . . . ?
O2W Yb1 N3 C15 22.6(5) . . . . ?
O1W Yb1 N3 C15 -29.3(7) . . . . ?
O41 Yb1 N3 C15 -105.2(5) . . . . ?
O52 Yb1 N3 C15 103.5(5) . . . . ?
O51 Yb1 N3 C15 83.6(6) . . . . ?
N1 Yb1 N3 C15 -176.7(5) . . . . ?
O42 Yb1 N3 C15 -55.7(5) . . . . ?
N2 Yb1 N3 C15 -179.3(6) . . . . ?
N5 Yb1 N3 C15 95.4(5) . . . . ?
N4 Yb1 N3 C15 -81.0(5) . . . . ?
O2W Yb1 N3 C11 -153.8(5) . . . . ?
O1W Yb1 N3 C11 154.4(4) . . . . ?
O41 Yb1 N3 C11 78.5(5) . . . . ?
O52 Yb1 N3 C11 -72.8(5) . . . . ?
O51 Yb1 N3 C11 -92.8(5) . . . . ?
N1 Yb1 N3 C11 7.0(6) . . . . ?
O42 Yb1 N3 C11 127.9(5) . . . . ?
N2 Yb1 N3 C11 4.4(5) . . . . ?
N5 Yb1 N3 C11 -81.0(5) . . . . ?
N4 Yb1 N3 C11 102.7(5) . . . . ?
C15 N3 C11 C12 -0.5(9) . . . . ?
Yb1 N3 C11 C12 176.0(5) . . . . ?
C15 N3 C11 C10 177.4(6) . . . . ?
Yb1 N3 C11 C10 -6.1(8) . . . . ?
N2 C10 C11 C12 -178.2(6) . . . . ?
C9 C10 C11 C12 3.1(11) . . . . ?
N2 C10 C11 N3 4.0(9) . . . . ?
C9 C10 C11 N3 -174.8(7) . . . . ?
N3 C11 C12 C13 0.7(10) . . . . ?
C10 C11 C12 C13 -177.0(7) . . . . ?
C11 C12 C13 C14 -0.4(11) . . . . ?
C12 C13 C14 C15 -0.2(12) . . . . ?
C11 N3 C15 C14 -0.1(11) . . . . ?
Yb1 N3 C15 C14 -176.6(6) . . . . ?
C13 C14 C15 N3 0.5(12) . . . . ?
O2W Yb1 N4 O43 -149(11) . . . . ?
O1W Yb1 N4 O43 138(11) . . . . ?
O41 Yb1 N4 O43 42(11) . . . . ?
O52 Yb1 N4 O43 -60(11) . . . . ?
O51 Yb1 N4 O43 132(11) . . . . ?
N3 Yb1 N4 O43 -71(11) . . . . ?
N1 Yb1 N4 O43 59(11) . . . . ?
O42 Yb1 N4 O43 -138(11) . . . . ?
N2 Yb1 N4 O43 -7(11) . . . . ?
N5 Yb1 N4 O43 152(10) . . . . ?
O2W Yb1 N4 O42 -10.3(4) . . . . ?
O1W Yb1 N4 O42 -83.7(4) . . . . ?
O41 Yb1 N4 O42 -179.8(6) . . . . ?
O52 Yb1 N4 O42 78.9(6) . . . . ?
O51 Yb1 N4 O42 -89.5(5) . . . . ?
N3 Yb1 N4 O42 67.0(4) . . . . ?
N1 Yb1 N4 O42 -162.4(4) . . . . ?
N2 Yb1 N4 O42 131.7(4) . . . . ?
N5 Yb1 N4 O42 -69.5(18) . . . . ?
O2W Yb1 N4 O41 169.5(4) . . . . ?
O1W Yb1 N4 O41 96.1(4) . . . . ?
O52 Yb1 N4 O41 -101.3(5) . . . . ?
O51 Yb1 N4 O41 90.4(5) . . . . ?
N3 Yb1 N4 O41 -113.2(4) . . . . ?
N1 Yb1 N4 O41 17.5(4) . . . . ?
O42 Yb1 N4 O41 179.8(6) . . . . ?
N2 Yb1 N4 O41 -48.5(4) . . . . ?
N5 Yb1 N4 O41 110.3(17) . . . . ?
O43 N4 O41 Yb1 -178.0(5) . . . . ?
O42 N4 O41 Yb1 0.2(6) . . . . ?
O2W Yb1 O41 N4 -13.0(4) . . . . ?
O1W Yb1 O41 N4 -78.4(4) . . . . ?
O52 Yb1 O41 N4 133.4(4) . . . . ?
O51 Yb1 O41 N4 -125.7(4) . . . . ?
N3 Yb1 O41 N4 65.0(4) . . . . ?
N1 Yb1 O41 N4 -162.3(4) . . . . ?
O42 Yb1 O41 N4 -0.1(3) . . . . ?
N2 Yb1 O41 N4 129.7(4) . . . . ?
N5 Yb1 O41 N4 -168.5(4) . . . . ?
O43 N4 O42 Yb1 178.0(5) . . . . ?
O41 N4 O42 Yb1 -0.2(5) . . . . ?
O2W Yb1 O42 N4 169.6(4) . . . . ?
O1W Yb1 O42 N4 89.6(4) . . . . ?
O41 Yb1 O42 N4 0.1(3) . . . . ?
O52 Yb1 O42 N4 -142.1(4) . . . . ?
O51 Yb1 O42 N4 125.9(4) . . . . ?
N3 Yb1 O42 N4 -106.7(4) . . . . ?
N1 Yb1 O42 N4 21.4(4) . . . . ?
N2 Yb1 O42 N4 -52.6(4) . . . . ?
N5 Yb1 O42 N4 169.7(4) . . . . ?
O2W Yb1 N5 O53 179(100) . . . . ?
O1W Yb1 N5 O53 -107(12) . . . . ?
O41 Yb1 N5 O53 -21(13) . . . . ?
O52 Yb1 N5 O53 85(12) . . . . ?
O51 Yb1 N5 O53 -98(12) . . . . ?
N3 Yb1 N5 O53 103(12) . . . . ?
N1 Yb1 N5 O53 -27(12) . . . . ?
O42 Yb1 N5 O53 179(100) . . . . ?
N2 Yb1 N5 O53 38(12) . . . . ?
N4 Yb1 N5 O53 -121(12) . . . . ?
O2W Yb1 N5 O52 93.7(4) . . . . ?
O1W Yb1 N5 O52 167.8(4) . . . . ?
O41 Yb1 N5 O52 -106.2(5) . . . . ?
O51 Yb1 N5 O52 177.3(6) . . . . ?
N3 Yb1 N5 O52 18.2(4) . . . . ?
N1 Yb1 N5 O52 -112.3(4) . . . . ?
O42 Yb1 N5 O52 93.6(5) . . . . ?
N2 Yb1 N5 O52 -47.3(4) . . . . ?
N4 Yb1 N5 O52 153.9(16) . . . . ?
O2W Yb1 N5 O51 -83.6(4) . . . . ?
O1W Yb1 N5 O51 -9.4(4) . . . . ?
O41 Yb1 N5 O51 76.6(5) . . . . ?
O52 Yb1 N5 O51 -177.3(6) . . . . ?
N3 Yb1 N5 O51 -159.1(3) . . . . ?
N1 Yb1 N5 O51 70.4(4) . . . . ?
O42 Yb1 N5 O51 -83.7(5) . . . . ?
N2 Yb1 N5 O51 135.4(4) . . . . ?
N4 Yb1 N5 O51 -23.3(19) . . . . ?
O53 N5 O51 Yb1 176.9(5) . . . . ?
O52 N5 O51 Yb1 -2.5(5) . . . . ?
O2W Yb1 O51 N5 89.3(4) . . . . ?
O1W Yb1 O51 N5 170.2(4) . . . . ?
O41 Yb1 O51 N5 -140.2(3) . . . . ?
O52 Yb1 O51 N5 1.5(3) . . . . ?
N3 Yb1 O51 N5 26.1(4) . . . . ?
N1 Yb1 O51 N5 -102.9(4) . . . . ?
O42 Yb1 O51 N5 133.3(3) . . . . ?
N2 Yb1 O51 N5 -48.3(4) . . . . ?
N4 Yb1 O51 N5 176.1(3) . . . . ?
O53 N5 O52 Yb1 -176.9(5) . . . . ?
O51 N5 O52 Yb1 2.6(5) . . . . ?
O2W Yb1 O52 N5 -80.4(4) . . . . ?
O1W Yb1 O52 N5 -14.6(4) . . . . ?
O41 Yb1 O52 N5 126.3(4) . . . . ?
O51 Yb1 O52 N5 -1.5(3) . . . . ?
N3 Yb1 O52 N5 -162.0(4) . . . . ?
N1 Yb1 O52 N5 65.5(4) . . . . ?
O42 Yb1 O52 N5 -127.9(4) . . . . ?
N2 Yb1 O52 N5 130.0(4) . . . . ?
N4 Yb1 O52 N5 -173.9(4) . . . . ?
